data_2006462
loop_
_publ_author_name
'Jean-Marc Le Meins'
'Annie Hemon-Ribaud'
'Georges Courbion'

_publ_section_title
;
Sr~2~Fe~2~F~10~.H~2~O, the First Hydrated Strontium Iron(III) Fluoride
;
_journal_name_full 'Acta Crystallographica Section C'
_journal_page_first 1165
_journal_page_last 1166
_journal_volume 53
_journal_year 1997
_chemical_formula_sum 'F10 Fe2 H2 O Sr2'
_chemical_formula_weight 494.93
_chemical_name_common 'hydrated strontium iron (III) fluoride'
_space_group_IT_number 64
_symmetry_cell_setting orthorhombic
_symmetry_space_group_name_Hall '-C 2ac 2'
_symmetry_space_group_name_H-M 'C m c a'
_cell_angle_alpha 90.00
_cell_angle_beta 90.00
_cell_angle_gamma 90.00
_cell_formula_units_Z 8
_cell_length_a 7.848(2)
_cell_length_b 19.867(4)
_cell_length_c 10.773(3)
_cell_measurement_temperature 293(2)
_cell_volume 1679.7(7)
_diffrn_ambient_temperature 293(2)
_exptl_crystal_density_diffrn 3.914
_refine_ls_R_factor_obs .0321
_refine_ls_wR_factor_obs .0683
_cod_depositor_comments
;
 Changing _atom_site_type_symbol data item values that correspond
 to oxygen atoms from 'Ox' to 'O'.

 Antanas Vaitkus,
 2017-02-07
;
_cod_original_sg_symbol_H-M 'C m c a '
_cod_original_formula_sum 'Sr2 Fe2 F10, H2 O'
_cod_database_code 2006462

loop_
_symmetry_equiv_pos_as_xyz
'x, y, z'
'-x, -y+1/2, z+1/2'
'-x, y+1/2, -z+1/2'
'x, -y, -z'
'x+1/2, y+1/2, z'
'-x+1/2, -y+1, z+1/2'
'-x+1/2, y+1, -z+1/2'
'x+1/2, -y+1/2, -z'
'-x, -y, -z'
'x, y-1/2, -z-1/2'
'x, -y-1/2, z-1/2'
'-x, y, z'
'-x+1/2, -y+1/2, -z'
'x+1/2, y, -z-1/2'
'x+1/2, -y, z-1/2'
'-x+1/2, y+1/2, z'

loop_
_atom_site_aniso_label
_atom_site_aniso_U_11
_atom_site_aniso_U_22
_atom_site_aniso_U_33
_atom_site_aniso_U_12
_atom_site_aniso_U_13
_atom_site_aniso_U_23
Sr1 .0069(2) .0114(2) .0109(2) .000 -.0007(2) .000
Sr2 .0068(2) .0083(2) .0093(2) .000 .000 -.0006(2)
Fe1 .0080(3) .0066(3) .0097(4) .000 -.0013(3) .000
Fe2 .0073(3) .0079(3) .0082(3) .000 .000 .0002(3)
F1 .0144(11) .0124(9) .0141(11) .0008(10) -.0020(10) -.0025(9)
F2 .0077(10) .0145(10) .0211(12) .0013(9) .0001(11) -.0032(10)
F3 .0137(11) .0166(10) .0265(14) -.0024(10) -.0006(11) .0107(11)
F4 .014(2) .016(2) .010(2) .000 .000 -.0024(13)
F5 .018(2) .020(2) .0107(14) .000 .000 .002(2)
F6 .0094(15) .017(2) .020(2) .000 .000 -.001(2)
F7 .0074(14) .0088(14) .015(2) .000 .000 -.0009(13)
O1 .014(2) .0054(14) .023(2) .000 .000 .003(2)

loop_
_atom_site_label
_atom_site_fract_x
_atom_site_fract_y
_atom_site_fract_z
_atom_site_U_iso_or_equiv
_atom_site_thermal_displace_type
_atom_site_calc_flag
_atom_site_refinement_flags
_atom_site_occupancy
_atom_site_disorder_group
_atom_site_type_symbol
Sr1 .2500 .28088(2) .2500 .00975(11) Uani d S 1 . Sr
Sr2 0 .11917(3) .45274(5) .00814(10) Uani d S 1 . Sr
Fe1 .2500 .46627(4) .2500 .00809(15) Uani d S 1 . Fe
Fe2 0 .18264(4) .06392(8) .0078(2) Uani d S 1 . Fe
F1 .1994(3) .39572(11) .1356(2) .0137(5) Uani d . 1 . F
F2 .2403(3) .18836(11) .0780(2) .0144(5) Uani d . 1 . F
F3 .2919(3) .03352(11) .1268(3) .0189(5) Uani d . 1 . F
F4 0 .3010(2) .3880(3) .0133(7) Uani d S 1 . F
F5 0 .1800(2) .2468(4) .0164(7) Uani d S 1 . F
F6 0 .4704(2) .2890(4) .0156(7) Uani d S 1 . F
F7 0 .28067(15) .1019(3) .0103(6) Uani d S 1 . F
O1 0 .0841(2) .0472(4) .0140(8) Uani d SD 1 . O
H1 .098(3) .0527(19) .083(4) .013 Uiso d D 1 . H

loop_
_geom_bond_atom_site_label_1
_geom_bond_atom_site_label_2
_geom_bond_site_symmetry_2
_geom_bond_distance
_geom_bond_publ_flag
Sr1 F4 . 2.494(2) yes
Sr1 F4 14_556 2.494(2) n
Sr1 F7 14_556 2.529(2) n
Sr1 F7 . 2.529(2) yes
Sr1 F2 . 2.611(2) yes
Sr1 F2 7_545 2.611(2) n
Sr1 F1 7_545 2.623(2) n
Sr1 F1 . 2.623(2) yes
Sr1 F5 . 2.805(3) yes
Sr1 F5 14_556 2.805(3) n
Sr2 F2 7_545 2.480(3) yes
Sr2 F2 14_456 2.480(3) n
Sr2 F3 14_456 2.509(2) n
Sr2 F3 7_545 2.509(2) yes
Sr2 F5 . 2.527(4) yes
Sr2 F1 11_566 2.533(3) yes
Sr2 F1 2 2.533(3) n
Sr2 F7 2 2.557(3) yes
Fe1 F1 . 1.908(2) yes
Fe1 F1 7_545 1.908(2) n
Fe1 F3 10_566 1.912(2) yes
Fe1 F3 16 1.912(2) n
Fe1 F6 14_556 2.0082(10) n
Fe1 F6 . 2.0082(10) yes
Fe2 F2 12 1.896(3) n
Fe2 F2 . 1.896(3) yes
Fe2 F4 2_554 1.923(4) yes
Fe2 O1 . 1.965(4) yes
Fe2 F5 . 1.970(4) yes
Fe2 F7 . 1.990(3) yes
F1 Sr2 2_554 2.533(3) ?
F1 F1 7_545 2.591(5) ?
F1 F6 . 2.717(4) ?
F1 F3 16 2.740(3) ?
F1 F7 . 2.794(3) ?
F1 F2 13 2.883(3) ?
F1 F6 14_556 2.903(3) ?
F1 F4 14_556 3.029(3) ?
F1 O1 13 3.099(4) ?
F2 Sr2 14_556 2.480(3) ?
F2 F5 . 2.624(4) ?
F2 F7 . 2.643(3) ?
F2 F5 14_556 2.783(4) ?
F2 F4 2_554 2.792(4) ?
F2 O1 . 2.821(4) ?
F2 F7 13 2.879(3) ?
F2 F1 13 2.883(3) ?
F2 F2 13 2.975(5) ?
F2 F4 14_556 3.049(3) ?
F3 Fe1 10_556 1.912(2) ?
F3 Sr2 14_556 2.509(2) ?
F3 O1 . 2.644(3) ?
F3 F6 5_545 2.701(4) ?
F3 F3 7_545 2.735(6) ?
F3 F1 16_545 2.740(3) ?
F3 F6 10_556 2.764(3) ?
F3 F3 4 3.039(6) ?
F3 H1 . 1.63(2) ?
F4 Fe2 2 1.923(4) ?
F4 Sr1 14_456 2.494(2) ?
F4 F2 11_566 2.792(4) ?
F4 F2 2 2.792(4) ?
F4 F7 2 2.818(5) ?
F4 F5 . 2.844(5) ?
F4 O1 2 2.855(5) ?
F4 F1 7_545 3.029(3) ?
F4 F1 14_456 3.029(3) ?
F4 F2 14_456 3.049(3) ?
F4 F2 7_545 3.049(3) ?
F5 F7 . 2.537(5) ?
F5 F2 12 2.624(4) ?
F5 F2 7_545 2.783(4) ?
F5 F2 14_456 2.783(4) ?
F5 Sr1 14_456 2.805(3) ?
F5 O1 . 2.873(6) ?
F6 Fe1 14_456 2.0082(10) ?
F6 F3 5_455 2.701(4) ?
F6 F3 16 2.701(4) ?
F6 F1 12 2.717(4) ?
F6 F3 10_566 2.764(3) ?
F6 F3 3 2.764(3) ?
F6 O1 10_566 2.867(5) ?
F6 F1 7_545 2.903(3) ?
F6 F1 14_456 2.903(3) ?
F6 O1 2 2.985(6) ?
F7 Sr1 14_456 2.529(2) ?
F7 Sr2 2_554 2.557(3) ?
F7 F2 12 2.643(3) ?
F7 F1 12 2.794(3) ?
F7 F4 2_554 2.818(5) ?
F7 F2 8_455 2.879(3) ?
F7 F2 13 2.879(3) ?
O1 F3 12 2.644(3) ?
O1 F2 12 2.821(4) ?
O1 F4 2_554 2.855(5) ?
O1 F6 10_556 2.867(5) ?
O1 F6 2_554 2.985(6) ?
O1 F1 8_455 3.099(4) ?
O1 F1 13 3.099(4) ?
O1 H1 . 1.07(3) yes
